data_7024887
loop_
_publ_author_name
'Shlykov, Sergey A.'
'Giricheva, Nina I.'
'Titov, Anton V.'
'Szwak, Ma\/lgorzata'
'Lentz, Dieter'
'Girichev, Georgiy V.'

_publ_section_title
;
 The structures of tellurium(IV) halides in the gas phase and as solvated
 molecules.
;
_journal_issue 13
_journal_name_full 'Dalton transactions (Cambridge, England : 2003)'
_journal_page_first 3245
_journal_page_last 3255
_journal_paper_doi 10.1039/b922474b
_journal_volume 39
_journal_year 2010
_chemical_formula_sum 'C7 H8 F4 Te'
_chemical_formula_weight 295.73
_chemical_name_systematic
;
Telluriumtetrafluoride toluolene solvate
;
_space_group_IT_number 2
_symmetry_cell_setting triclinic
_symmetry_space_group_name_Hall '-P 1'
_symmetry_space_group_name_H-M 'P -1'
_atom_sites_solution_hydrogens geom
_atom_sites_solution_primary direct
_atom_sites_solution_secondary difmap
_audit_creation_method SHELXL-97
_cell_angle_alpha 107.632(4)
_cell_angle_beta 96.929(4)
_cell_angle_gamma 108.243(4)
_cell_formula_units_Z 4
_cell_length_a 7.5829(15)
_cell_length_b 10.446(2)
_cell_length_c 13.131(3)
_cell_measurement_reflns_used 1007
_cell_measurement_temperature 173(2)
_cell_measurement_theta_max 30.4
_cell_measurement_theta_min 2.9
_cell_volume 914.4(3)
_computing_cell_refinement 'SAINT (BRUKER-AXS)'
_computing_data_collection 'SMART (BRUKER-AXS)'
_computing_data_reduction 'SAINT (BRUKER-AXS)'
_computing_molecular_graphics 'ORTEP for Windows (Farrugia, 1997)'
_computing_structure_refinement 'SHELXL-97 (Sheldrick, 1997)'
_computing_structure_solution 'SHELXS-97 (Sheldrick, 1993)'
_diffrn_ambient_temperature 173(2)
_diffrn_measured_fraction_theta_full 0.970
_diffrn_measured_fraction_theta_max 0.970
_diffrn_measurement_device_type 'SMART CCD (Bruker-AXS)'
_diffrn_measurement_method 'omega scan'
_diffrn_radiation_monochromator graphite
_diffrn_radiation_source 'sealed tube'
_diffrn_radiation_type MoK\a
_diffrn_radiation_wavelength 0.71073
_diffrn_reflns_av_R_equivalents 0.0239
_diffrn_reflns_av_sigmaI/netI 0.0405
_diffrn_reflns_limit_h_max 10
_diffrn_reflns_limit_h_min -10
_diffrn_reflns_limit_k_max 14
_diffrn_reflns_limit_k_min -12
_diffrn_reflns_limit_l_max 18
_diffrn_reflns_limit_l_min -18
_diffrn_reflns_number 11412
_diffrn_reflns_theta_full 30.55
_diffrn_reflns_theta_max 30.55
_diffrn_reflns_theta_min 1.68
_exptl_absorpt_coefficient_mu 3.260
_exptl_absorpt_correction_T_max 1.00
_exptl_absorpt_correction_T_min 0.802
_exptl_absorpt_correction_type empirical
_exptl_absorpt_process_details 'SADABS (Bruker-AXS)'
_exptl_crystal_colour colorless
_exptl_crystal_density_diffrn 2.148
_exptl_crystal_density_method 'not measured'
_exptl_crystal_description prism
_exptl_crystal_F_000 552
_exptl_crystal_size_max 0.25
_exptl_crystal_size_mid 0.18
_exptl_crystal_size_min 0.14
_refine_diff_density_max 1.437
_refine_diff_density_min -0.903
_refine_diff_density_rms 0.168
_refine_ls_extinction_method none
_refine_ls_goodness_of_fit_ref 1.166
_refine_ls_hydrogen_treatment mixed
_refine_ls_matrix_type full
_refine_ls_number_parameters 222
_refine_ls_number_reflns 5418
_refine_ls_number_restraints 0
_refine_ls_restrained_S_all 1.166
_refine_ls_R_factor_all 0.0540
_refine_ls_R_factor_gt 0.0384
_refine_ls_shift/su_max 0.001
_refine_ls_shift/su_mean 0.000
_refine_ls_structure_factor_coef Fsqd
_refine_ls_weighting_details 'calc w=1/[\s^2^(Fo^2^)+(0.0000P)^2^+5.0917P] where P=(Fo^2^+2Fc^2^)/3'
_refine_ls_weighting_scheme calc
_refine_ls_wR_factor_gt 0.0735
_refine_ls_wR_factor_ref 0.0772
_reflns_number_gt 4218
_reflns_number_total 5418
_reflns_threshold_expression >2sigma(I)
_cod_data_source_file b922474b.txt
_cod_data_source_block tef4tla
_cod_original_sg_symbol_H-M P-1
_cod_database_code 7024887

loop_
_symmetry_equiv_pos_as_xyz
'x, y, z'
'-x, -y, -z'

loop_
_atom_site_label
_atom_site_type_symbol
_atom_site_fract_x
_atom_site_fract_y
_atom_site_fract_z
_atom_site_U_iso_or_equiv
_atom_site_adp_type
_atom_site_occupancy
_atom_site_symmetry_multiplicity
_atom_site_calc_flag
_atom_site_refinement_flags
Te1 Te 0.49441(4) 1.12111(3) 0.16806(3) 0.01839(8) Uani 1 1 d .
Te2 Te 0.34167(4) 0.83261(3) 0.33985(3) 0.01771(8) Uani 1 1 d .
F1 F 0.2413(4) 0.9994(3) 0.1116(3) 0.0288(7) Uani 1 1 d .
F2 F 0.4323(5) 1.2415(3) 0.1014(3) 0.0337(7) Uani 1 1 d .
F3 F 0.4162(4) 1.2157(3) 0.2900(3) 0.0300(7) Uani 1 1 d .
F4 F 0.5000 1.0000 0.0000 0.0377(11) Uani 1 2 d S
F5 F 0.4752(4) 0.9556(3) 0.2444(3) 0.0319(7) Uani 1 1 d .
F6 F 0.2155(4) 0.9598(3) 0.3513(2) 0.0276(6) Uani 1 1 d .
F7 F 0.1520(5) 0.7145(3) 0.2098(3) 0.0343(7) Uani 1 1 d .
F8 F 0.1716(5) 0.7488(4) 0.4158(3) 0.0378(8) Uani 1 1 d .
F9 F 0.5000 1.0000 0.5000 0.0463(13) Uani 1 2 d S
C1 C 0.9119(7) 0.3207(6) 0.1597(4) 0.0266(11) Uani 1 1 d .
C2 C 0.8680(7) 0.4020(6) 0.2522(5) 0.0310(12) Uani 1 1 d .
H2 H 0.8353 0.4824 0.2513 0.037 Uiso 1 1 calc R
C3 C 0.8721(8) 0.3649(8) 0.3458(5) 0.0428(16) Uani 1 1 d .
H3 H 0.8409 0.4196 0.4083 0.051 Uiso 1 1 calc R
C4 C 0.9213(8) 0.2488(8) 0.3479(5) 0.0422(16) Uani 1 1 d .
H4 H 0.9245 0.2240 0.4118 0.051 Uiso 1 1 calc R
C5 C 0.9656(8) 0.1695(7) 0.2575(5) 0.0387(14) Uani 1 1 d .
H5 H 0.9984 0.0892 0.2586 0.046 Uiso 1 1 calc R
C6 C 0.9626(7) 0.2062(6) 0.1641(5) 0.0282(11) Uani 1 1 d .
H6 H 0.9959 0.1518 0.1025 0.034 Uiso 1 1 calc R
C7 C 0.9071(10) 0.3601(7) 0.0594(5) 0.0447(16) Uani 1 1 d .
H7A H 0.9720 0.3100 0.0107 0.067 Uiso 1 1 calc R
H7B H 0.9722 0.4648 0.0810 0.067 Uiso 1 1 calc R
H7C H 0.7740 0.3313 0.0208 0.067 Uiso 1 1 calc R
C11 C 0.6290(10) 0.6773(8) 0.2336(5) 0.0409(15) Uani 1 1 d .
C12 C 0.7490(8) 0.7702(7) 0.3338(7) 0.0446(17) Uani 1 1 d .
H12 H 0.8596 0.8473 0.3369 0.054 Uiso 1 1 calc R
C13 C 0.7104(11) 0.7526(8) 0.4306(6) 0.053(2) Uani 1 1 d .
H13 H 0.7941 0.8167 0.4998 0.063 Uiso 1 1 calc R
C14 C 0.5491(13) 0.6408(9) 0.4245(6) 0.056(2) Uani 1 1 d .
H14 H 0.5194 0.6278 0.4899 0.067 Uiso 1 1 calc R
C15 C 0.4311(10) 0.5481(7) 0.3240(8) 0.054(2) Uani 1 1 d .
H15 H 0.3206 0.4702 0.3197 0.065 Uiso 1 1 calc R
C16 C 0.4716(10) 0.5674(7) 0.2309(6) 0.0479(18) Uani 1 1 d .
H16 H 0.3881 0.5025 0.1619 0.058 Uiso 1 1 calc R
C17 C 0.6734(17) 0.6999(14) 0.1299(8) 0.106(4) Uani 1 1 d .
H17A H 0.6336 0.6059 0.0702 0.159 Uiso 1 1 calc R
H17B H 0.8111 0.7514 0.1425 0.159 Uiso 1 1 calc R
H17C H 0.6042 0.7570 0.1096 0.159 Uiso 1 1 calc R

loop_
_atom_site_aniso_label
_atom_site_aniso_U_11
_atom_site_aniso_U_22
_atom_site_aniso_U_33
_atom_site_aniso_U_23
_atom_site_aniso_U_13
_atom_site_aniso_U_12
Te1 0.01783(15) 0.01683(16) 0.02096(17) 0.00665(13) 0.00551(13) 0.00684(12)
Te2 0.01683(15) 0.01683(16) 0.01759(16) 0.00543(13) 0.00306(12) 0.00492(12)
F1 0.0176(14) 0.0266(16) 0.0309(17) 0.0027(13) 0.0036(12) 0.0017(12)
F2 0.0392(18) 0.0292(17) 0.0373(19) 0.0165(15) 0.0031(15) 0.0166(15)
F3 0.0312(16) 0.0282(16) 0.0318(17) 0.0073(14) 0.0142(14) 0.0135(14)
F4 0.041(3) 0.040(3) 0.026(2) 0.004(2) 0.011(2) 0.014(2)
F5 0.0308(16) 0.0328(17) 0.045(2) 0.0238(16) 0.0183(15) 0.0161(14)
F6 0.0243(15) 0.0297(16) 0.0322(17) 0.0108(14) 0.0077(13) 0.0146(13)
F7 0.0353(18) 0.0273(17) 0.0245(17) 0.0024(14) -0.0081(14) 0.0032(14)
F8 0.0363(18) 0.048(2) 0.045(2) 0.0309(18) 0.0214(16) 0.0178(16)
F9 0.047(3) 0.039(3) 0.038(3) -0.009(2) -0.009(2) 0.025(3)
C1 0.023(2) 0.026(3) 0.025(3) 0.011(2) 0.001(2) 0.003(2)
C2 0.020(2) 0.023(3) 0.034(3) 0.000(2) -0.004(2) 0.001(2)
C3 0.022(3) 0.066(5) 0.019(3) -0.002(3) 0.000(2) 0.007(3)
C4 0.024(3) 0.074(5) 0.032(3) 0.030(3) 0.002(2) 0.013(3)
C5 0.026(3) 0.050(4) 0.055(4) 0.034(3) 0.014(3) 0.017(3)
C6 0.020(2) 0.032(3) 0.034(3) 0.015(2) 0.010(2) 0.007(2)
C7 0.046(4) 0.048(4) 0.038(4) 0.030(3) 0.005(3) 0.003(3)
C11 0.053(4) 0.058(4) 0.036(3) 0.022(3) 0.021(3) 0.045(4)
C12 0.022(3) 0.035(3) 0.083(6) 0.024(4) 0.013(3) 0.016(3)
C13 0.055(4) 0.046(4) 0.045(4) -0.009(3) -0.023(3) 0.040(4)
C14 0.090(6) 0.074(5) 0.056(5) 0.047(4) 0.041(5) 0.066(5)
C15 0.044(4) 0.026(3) 0.103(7) 0.029(4) 0.024(4) 0.020(3)
C16 0.044(4) 0.030(3) 0.054(4) -0.010(3) -0.007(3) 0.024(3)
C17 0.168(11) 0.189(12) 0.078(6) 0.094(8) 0.094(7) 0.151(10)

loop_
_atom_type_symbol
_atom_type_description
_atom_type_scat_dispersion_real
_atom_type_scat_dispersion_imag
_atom_type_scat_source
C C 0.0033 0.0016 'International Tables Vol C Tables 4.2.6.8 and 6.1.1.4'
H H 0.0000 0.0000 'International Tables Vol C Tables 4.2.6.8 and 6.1.1.4'
F F 0.0171 0.0103 'International Tables Vol C Tables 4.2.6.8 and 6.1.1.4'
Te Te -0.5308 1.6751 'International Tables Vol C Tables 4.2.6.8 and 6.1.1.4'

loop_
_geom_angle_atom_site_label_1
_geom_angle_atom_site_label_2
_geom_angle_atom_site_label_3
_geom_angle
_geom_angle_site_symmetry_1
_geom_angle_site_symmetry_3
F1 Te1 F2 86.33(14) . .
F1 Te1 F3 86.55(13) . .
F2 Te1 F3 87.06(14) . .
F1 Te1 F4 78.95(9) . .
F2 Te1 F4 83.00(10) . .
F3 Te1 F4 162.87(10) . .
F1 Te1 F5 77.96(13) . .
F2 Te1 F5 162.88(13) . .
F3 Te1 F5 85.26(12) . .
F4 Te1 F5 100.39(9) . .
F6 Te2 F7 85.33(14) . .
F6 Te2 F8 85.54(14) . .
F7 Te2 F8 87.29(15) . .
F6 Te2 F5 78.52(12) . .
F7 Te2 F5 86.40(14) . .
F8 Te2 F5 163.27(13) . .
F6 Te2 F9 78.42(10) . .
F7 Te2 F9 162.94(10) . .
F8 Te2 F9 86.32(11) . .
F5 Te2 F9 95.32(9) . .
Te1 F4 Te1 180.000(10) . 2_675
Te2 F5 Te1 150.73(15) . .
Te2 F9 Te2 180.0 2_676 .
C6 C1 C2 118.8(5) . .
C6 C1 C7 121.2(5) . .
C2 C1 C7 120.1(5) . .
C3 C2 C1 120.0(6) . .
C4 C3 C2 120.2(6) . .
C5 C4 C3 119.9(5) . .
C4 C5 C6 120.2(6) . .
C1 C6 C5 120.9(5) . .
C16 C11 C12 118.7(6) . .
C16 C11 C17 121.7(8) . .
C12 C11 C17 119.6(8) . .
C11 C12 C13 120.7(6) . .
C14 C13 C12 118.9(6) . .
C15 C14 C13 119.9(6) . .
C16 C15 C14 120.2(7) . .
C15 C16 C11 121.6(7) . .

loop_
_geom_bond_atom_site_label_1
_geom_bond_atom_site_label_2
_geom_bond_distance
_geom_bond_site_symmetry_2
Te1 F1 1.846(3) .
Te1 F2 1.873(3) .
Te1 F3 1.879(3) .
Te1 F4 2.1994(5) .
Te1 F5 2.223(3) .
Te2 F6 1.847(3) .
Te2 F7 1.878(3) .
Te2 F8 1.886(3) .
Te2 F5 2.171(3) .
Te2 F9 2.1841(5) .
F4 Te1 2.1994(5) 2_675
F9 Te2 2.1841(5) 2_676
C1 C6 1.381(7) .
C1 C2 1.398(8) .
C1 C7 1.493(7) .
C2 C3 1.396(8) .
C3 C4 1.383(10) .
C4 C5 1.372(9) .
C5 C6 1.391(8) .
C11 C16 1.360(10) .
C11 C12 1.373(10) .
C11 C17 1.510(9) .
C12 C13 1.391(10) .
C13 C14 1.376(11) .
C14 C15 1.371(11) .
C15 C16 1.353(10) .
